data_4074199
loop_
_publ_author_name
'Arunachalampillai, Athimoolam'
'Crewdson, Patrick'
'Korobkov, Ilia'
'Gambarotta, Sandro'

_publ_section_title
;
 Ring Opening and C&#x2212;O and C&#x2212;N Bond Cleavage by Transient
 Reduced Thorium Species
;
_journal_issue 16
_journal_name_full Organometallics
_journal_page_first 3856
_journal_paper_doi 10.1021/om060454q
_journal_volume 25
_journal_year 2006
_chemical_formula_sum 'C81 H98 K N5 O4 Th'
_chemical_formula_weight 1476.84
_chemical_name_systematic
; 
 ? 
;
_space_group_IT_number 15
_symmetry_cell_setting monoclinic
_symmetry_space_group_name_Hall '-C 2yc'
_symmetry_space_group_name_H-M 'C 1 2/c 1'
_atom_sites_solution_hydrogens geom
_atom_sites_solution_primary direct
_atom_sites_solution_secondary difmap
_audit_creation_method SHELXL-97
_cell_angle_alpha 90.00
_cell_angle_beta 96.4(3)
_cell_angle_gamma 90.00
_cell_formula_units_Z 8
_cell_length_a 17.67(7)
_cell_length_b 29.83(14)
_cell_length_c 25.61(15)
_cell_measurement_reflns_used 182
_cell_measurement_temperature 208(2)
_cell_measurement_theta_max 21.97
_cell_measurement_theta_min 1.35
_cell_volume 13415(11)
_computing_cell_refinement 'SMART, Bruker (2000)'
_computing_data_collection 'SMART, Bruker (2000)'
_computing_data_reduction 'XPREP, Bruker (2000)'
_computing_molecular_graphics 'SHELXTL, Bruker (2000)'
_computing_publication_material 'SHELXTL, Bruker (2000)'
_computing_structure_refinement 'SHELXL-97 (Sheldrick, 1997)'
_computing_structure_solution 'SHELXS-97 (Sheldrick, 1990)'
_diffrn_ambient_temperature 208(2)
_diffrn_measured_fraction_theta_full 0.994
_diffrn_measured_fraction_theta_max 0.994
_diffrn_measurement_device_type 'CCD area detector'
_diffrn_measurement_method 'phi and omega scans'
_diffrn_radiation_monochromator graphite
_diffrn_radiation_source 'fine-focus sealed tube'
_diffrn_radiation_type MoK\a
_diffrn_radiation_wavelength 0.71073
_diffrn_reflns_av_R_equivalents 0.1488
_diffrn_reflns_av_sigmaI/netI 0.1287
_diffrn_reflns_limit_h_max 18
_diffrn_reflns_limit_h_min -18
_diffrn_reflns_limit_k_max 31
_diffrn_reflns_limit_k_min -31
_diffrn_reflns_limit_l_max 26
_diffrn_reflns_limit_l_min -26
_diffrn_reflns_number 36849
_diffrn_reflns_theta_full 21.97
_diffrn_reflns_theta_max 21.97
_diffrn_reflns_theta_min 1.35
_diffrn_standards_decay_% <1
_exptl_absorpt_coefficient_mu 2.343
_exptl_absorpt_correction_T_max 0.9546
_exptl_absorpt_correction_T_min 0.6515
_exptl_absorpt_correction_type multi-scan
_exptl_absorpt_process_details 'SADABS, Bruker (2000)'
_exptl_crystal_colour pale_yellow
_exptl_crystal_density_diffrn 1.444
_exptl_crystal_density_meas 0
_exptl_crystal_density_method 'not measured'
_exptl_crystal_description plate
_exptl_crystal_F_000 5965
_exptl_crystal_size_max 0.20
_exptl_crystal_size_mid 0.20
_exptl_crystal_size_min 0.02
_refine_diff_density_max 1.268
_refine_diff_density_min -2.383
_refine_diff_density_rms 0.134
_refine_ls_extinction_method none
_refine_ls_goodness_of_fit_ref 1.032
_refine_ls_hydrogen_treatment constr
_refine_ls_matrix_type full
_refine_ls_number_parameters 604
_refine_ls_number_reflns 8146
_refine_ls_number_restraints 0
_refine_ls_restrained_S_all 1.032
_refine_ls_R_factor_all 0.1264
_refine_ls_R_factor_gt 0.0768
_refine_ls_shift/su_max 0.001
_refine_ls_shift/su_mean 0.001
_refine_ls_structure_factor_coef Fsqd
_refine_ls_weighting_details 'calc w=1/[\s^2^(Fo^2^)+(0.0720P)^2^+62.7179P] where P=(Fo^2^+2Fc^2^)/3'
_refine_ls_weighting_scheme calc
_refine_ls_wR_factor_gt 0.1495
_refine_ls_wR_factor_ref 0.1658
_reflns_number_gt 5683
_reflns_number_total 8146
_reflns_threshold_expression >2sigma(I)
_cod_data_source_file om060454qrom20060523_021906.cif
_cod_data_source_block complex_7_sg2720sqz
_cod_depositor_comments
;
The following automatic conversions were performed:

'_symmetry_cell_setting' value 'Monoclinic' changed to 'monoclinic'
according to /home/saulius/struct/CIF-dictionaries/cif_core.dic
dictionary named 'cif_core.dic' version 2.4.1 from 2010-06-29.

Automatic conversion script
Id: cif_fix_values 1715 2011-07-08 13:25:40Z adriana 
;
_cod_original_cell_volume 13417(114)
_cod_original_sg_symbol_H-M C2/c
_cod_database_code 4074199

loop_
_symmetry_equiv_pos_as_xyz
'x, y, z'
'-x, y, -z+1/2'
'x+1/2, y+1/2, z'
'-x+1/2, y+1/2, -z+1/2'
'-x, -y, -z'
'x, -y, z-1/2'
'-x+1/2, -y+1/2, -z'
'x+1/2, -y+1/2, z-1/2'

loop_
_atom_site_label
_atom_site_type_symbol
_atom_site_fract_x
_atom_site_fract_y
_atom_site_fract_z
_atom_site_U_iso_or_equiv
_atom_site_adp_type
_atom_site_occupancy
_atom_site_symmetry_multiplicity
_atom_site_calc_flag
_atom_site_refinement_flags
Th1 Th 0.72261(2) 0.526097(19) 0.664354(18) 0.0307(2) Uani 1 1 d .
K1 K 1.0000 0.57425(18) 0.7500 0.0573(14) Uani 1 2 d S
K2 K 0.5000 0.77389(19) 0.7500 0.095(2) Uani 1 2 d S
N1 N 0.6996(5) 0.4508(3) 0.7017(4) 0.023(2) Uani 1 1 d .
N2 N 0.7511(5) 0.4531(4) 0.5920(3) 0.026(3) Uani 1 1 d .
N3 N 0.8384(5) 0.5461(4) 0.6240(4) 0.030(3) Uani 1 1 d .
N4 N 0.6369(7) 0.5807(5) 0.6241(4) 0.054(4) Uani 1 1 d .
N5 N 0.8253(5) 0.5264(4) 0.7392(4) 0.035(3) Uani 1 1 d .
C1 C 0.7216(8) 0.4436(6) 0.7546(5) 0.052(4) Uani 1 1 d .
H1A H 0.7393 0.4659 0.7789 0.062 Uiso 1 1 calc R
C2 C 0.7138(8) 0.3993(6) 0.7663(5) 0.052(4) Uani 1 1 d .
H2A H 0.7235 0.3862 0.7997 0.063 Uiso 1 1 calc R
C3 C 0.6883(7) 0.3765(5) 0.7186(5) 0.041(4) Uani 1 1 d .
H3 H 0.6795 0.3457 0.7134 0.049 Uiso 1 1 calc R
C4 C 0.6796(6) 0.4113(4) 0.6811(4) 0.014(3) Uiso 1 1 d .
C5 C 0.6426(6) 0.4085(5) 0.6244(4) 0.028(3) Uani 1 1 d .
C6 C 0.6740(7) 0.4461(5) 0.5953(4) 0.030(3) Uani 1 1 d .
C7 C 0.6364(7) 0.4776(5) 0.5647(5) 0.040(4) Uani 1 1 d .
H7A H 0.5833 0.4820 0.5604 0.048 Uiso 1 1 calc R
C8 C 0.6898(7) 0.5028(5) 0.5405(4) 0.035(4) Uani 1 1 d .
H8A H 0.6786 0.5265 0.5167 0.042 Uiso 1 1 calc R
C9 C 0.7603(6) 0.4870(4) 0.5573(4) 0.024(3) Uani 1 1 d .
C10 C 0.8130(7) 0.4259(5) 0.6181(5) 0.046(4) Uani 1 1 d .
H10A H 0.8240 0.4014 0.5952 0.069 Uiso 1 1 calc R
H10B H 0.7979 0.4139 0.6506 0.069 Uiso 1 1 calc R
H10C H 0.8581 0.4443 0.6258 0.069 Uiso 1 1 calc R
C11 C 0.8380(7) 0.5008(4) 0.5408(4) 0.025(3) Uani 1 1 d .
C12 C 0.8809(7) 0.5278(5) 0.5865(4) 0.040(4) Uani 1 1 d .
C13 C 0.9471(7) 0.5503(5) 0.5867(5) 0.035(4) Uani 1 1 d .
H13A H 0.9852 0.5446 0.5648 0.042 Uiso 1 1 calc R
C14 C 0.9489(7) 0.5838(5) 0.6258(5) 0.044(4) Uani 1 1 d .
H14 H 0.9883 0.6045 0.6349 0.053 Uiso 1 1 calc R
C15 C 0.8821(8) 0.5803(5) 0.6475(5) 0.040(4) Uani 1 1 d .
H15 H 0.8680 0.5985 0.6747 0.048 Uiso 1 1 calc R
C16 C 0.5242(7) 0.4358(5) 0.6635(5) 0.043(4) Uani 1 1 d .
H16A H 0.5564 0.4455 0.6930 0.052 Uiso 1 1 calc R
C17 C 0.4465(7) 0.4418(5) 0.6615(6) 0.052(5) Uani 1 1 d .
H17A H 0.4256 0.4529 0.6911 0.063 Uiso 1 1 calc R
C18 C 0.3988(7) 0.4316(5) 0.6161(6) 0.055(5) Uani 1 1 d .
H18A H 0.3467 0.4389 0.6132 0.065 Uiso 1 1 calc R
C19 C 0.4299(9) 0.4106(6) 0.5754(5) 0.068(6) Uani 1 1 d .
H19A H 0.3985 0.4004 0.5457 0.081 Uiso 1 1 calc R
C20 C 0.5068(7) 0.4050(5) 0.5791(5) 0.049(4) Uani 1 1 d .
H20A H 0.5281 0.3931 0.5501 0.058 Uiso 1 1 calc R
C21 C 0.5543(6) 0.4157(5) 0.6226(5) 0.034(3) Uani 1 1 d .
C22 C 0.6239(8) 0.3228(6) 0.6188(5) 0.050(4) Uani 1 1 d .
H22A H 0.5964 0.3244 0.6481 0.060 Uiso 1 1 calc R
C23 C 0.6333(9) 0.2830(6) 0.5967(6) 0.059(5) Uani 1 1 d .
H23A H 0.6140 0.2576 0.6125 0.070 Uiso 1 1 calc R
C24 C 0.6688(8) 0.2768(5) 0.5531(6) 0.053(4) Uani 1 1 d .
H24A H 0.6737 0.2483 0.5382 0.063 Uiso 1 1 calc R
C25 C 0.6964(8) 0.3139(6) 0.5323(6) 0.062(5) Uani 1 1 d .
H25A H 0.7206 0.3108 0.5015 0.074 Uiso 1 1 calc R
C26 C 0.6912(7) 0.3576(6) 0.5541(5) 0.050(5) Uani 1 1 d .
H26A H 0.7123 0.3825 0.5385 0.059 Uiso 1 1 calc R
C27 C 0.6538(7) 0.3627(5) 0.5998(5) 0.035(4) Uani 1 1 d .
C28 C 0.8375(7) 0.4303(5) 0.4914(5) 0.037(4) Uani 1 1 d .
H28A H 0.7864 0.4365 0.4793 0.044 Uiso 1 1 calc R
C29 C 0.8685(8) 0.3918(5) 0.4761(5) 0.050(4) Uani 1 1 d .
H29A H 0.8392 0.3723 0.4531 0.060 Uiso 1 1 calc R
C30 C 0.9442(9) 0.3804(7) 0.4943(6) 0.068(5) Uani 1 1 d .
H30A H 0.9658 0.3536 0.4837 0.081 Uiso 1 1 calc R
C31 C 0.9856(8) 0.4093(6) 0.5275(6) 0.053(4) Uani 1 1 d .
H31A H 1.0361 0.4021 0.5403 0.063 Uiso 1 1 calc R
C32 C 0.9528(8) 0.4503(5) 0.5431(5) 0.041(4) Uani 1 1 d .
H32A H 0.9810 0.4703 0.5659 0.049 Uiso 1 1 calc R
C33 C 0.8769(6) 0.4600(4) 0.5231(4) 0.012(3) Uiso 1 1 d .
C34 C 0.8326(7) 0.5266(5) 0.4438(5) 0.038(4) Uani 1 1 d .
H34A H 0.8482 0.4977 0.4352 0.046 Uiso 1 1 calc R
C35 C 0.8203(7) 0.5592(6) 0.4045(6) 0.044(4) Uani 1 1 d .
H35A H 0.8262 0.5518 0.3695 0.053 Uiso 1 1 calc R
C36 C 0.7999(8) 0.6012(6) 0.4167(5) 0.051(5) Uani 1 1 d .
H36A H 0.7918 0.6232 0.3904 0.061 Uiso 1 1 calc R
C37 C 0.7909(7) 0.6116(5) 0.4679(5) 0.042(4) Uani 1 1 d .
H37A H 0.7761 0.6408 0.4764 0.050 Uiso 1 1 calc R
C38 C 0.8030(7) 0.5805(5) 0.5063(5) 0.031(3) Uani 1 1 d .
H38A H 0.7984 0.5890 0.5411 0.037 Uiso 1 1 calc R
C39 C 0.8218(6) 0.5369(5) 0.4965(5) 0.033(4) Uani 1 1 d .
C40 C 0.6215(9) 0.6039(6) 0.5745(5) 0.073(6) Uani 1 1 d .
H40A H 0.5785 0.6240 0.5759 0.110 Uiso 1 1 calc R
H40B H 0.6096 0.5822 0.5466 0.110 Uiso 1 1 calc R
H40C H 0.6659 0.6211 0.5677 0.110 Uiso 1 1 calc R
C41 C 0.5765(8) 0.5635(5) 0.6435(6) 0.043(4) Uani 1 1 d .
H41A H 0.5425 0.5464 0.6174 0.051 Uiso 1 1 calc R
C42 C 0.5747(7) 0.5492(5) 0.6934(5) 0.038(4) Uani 1 1 d .
H42A H 0.5403 0.5237 0.6979 0.046 Uiso 1 1 calc R
C43 C 0.6289(7) 0.5604(5) 0.7396(5) 0.037(4) Uani 1 1 d .
H43A H 0.6250 0.5379 0.7676 0.045 Uiso 1 1 calc R
C44 C 0.7028(6) 0.5718(5) 0.7378(4) 0.030(3) Uani 1 1 d .
C45 C 0.7591(7) 0.5850(5) 0.7840(5) 0.038(4) Uani 1 1 d .
C46 C 0.8176(7) 0.5474(5) 0.7847(5) 0.034(4) Uani 1 1 d .
C47 C 0.8725(7) 0.5338(5) 0.8240(5) 0.033(4) Uani 1 1 d .
H47A H 0.8717 0.5385 0.8623 0.040 Uiso 1 1 calc R
C48 C 0.9159(7) 0.5017(5) 0.7999(5) 0.040(4) Uani 1 1 d .
H48A H 0.9424 0.4767 0.8198 0.048 Uiso 1 1 calc R
C49 C 0.8848(7) 0.4972(5) 0.7487(5) 0.035(3) Uani 1 1 d .
H49A H 0.8891 0.4694 0.7282 0.041 Uiso 1 1 calc R
C50 C 0.7022(7) 0.5492(5) 0.8611(5) 0.034(4) Uani 1 1 d .
H50A H 0.7188 0.5213 0.8496 0.041 Uiso 1 1 calc R
C51 C 0.6598(7) 0.5500(7) 0.9046(5) 0.057(5) Uani 1 1 d .
H51A H 0.6479 0.5232 0.9211 0.068 Uiso 1 1 calc R
C52 C 0.6363(8) 0.5900(6) 0.9223(5) 0.046(4) Uani 1 1 d .
H52A H 0.6086 0.5914 0.9515 0.055 Uiso 1 1 calc R
C53 C 0.6537(8) 0.6281(7) 0.8967(6) 0.061(5) Uani 1 1 d .
H53A H 0.6381 0.6560 0.9091 0.074 Uiso 1 1 calc R
C54 C 0.6945(8) 0.6271(7) 0.8522(6) 0.064(5) Uani 1 1 d .
H54A H 0.7038 0.6538 0.8345 0.077 Uiso 1 1 calc R
C55 C 0.7204(7) 0.5870(6) 0.8348(5) 0.038(4) Uani 1 1 d .
C56 C 0.8593(10) 0.6404(5) 0.8114(7) 0.064(5) Uani 1 1 d .
H56A H 0.8716 0.6228 0.8416 0.077 Uiso 1 1 calc R
C57 C 0.9012(10) 0.6780(6) 0.8033(8) 0.068(6) Uani 1 1 d .
H57A H 0.9395 0.6872 0.8295 0.081 Uiso 1 1 calc R
C58 C 0.8887(10) 0.7018(8) 0.7592(11) 0.116(9) Uani 1 1 d .
H58A H 0.9196 0.7263 0.7527 0.139 Uiso 1 1 calc R
C59 C 0.8280(13) 0.6888(7) 0.7230(8) 0.091(7) Uani 1 1 d .
H59A H 0.8164 0.7060 0.6924 0.109 Uiso 1 1 calc R
C60 C 0.7854(9) 0.6524(6) 0.7305(6) 0.062(5) Uani 1 1 d .
H60A H 0.7461 0.6439 0.7046 0.075 Uiso 1 1 calc R
C61 C 0.7988(7) 0.6282(5) 0.7748(6) 0.040(4) Uani 1 1 d .

loop_
_atom_site_aniso_label
_atom_site_aniso_U_11
_atom_site_aniso_U_22
_atom_site_aniso_U_33
_atom_site_aniso_U_23
_atom_site_aniso_U_13
_atom_site_aniso_U_12
Th1 0.0198(3) 0.0471(4) 0.0250(3) -0.0006(3) 0.00162(17) 0.0040(3)
K1 0.058(3) 0.065(4) 0.046(3) 0.000 -0.007(2) 0.000
K2 0.070(4) 0.039(4) 0.173(7) 0.000 -0.007(4) 0.000
N1 0.017(5) 0.031(7) 0.021(6) -0.003(5) -0.002(4) -0.007(5)
N2 0.012(5) 0.050(8) 0.014(5) 0.013(5) 0.002(4) 0.002(5)
N3 0.024(6) 0.044(8) 0.020(6) -0.012(5) -0.005(5) -0.012(5)
N4 0.051(8) 0.073(11) 0.036(7) 0.014(7) 0.000(6) 0.010(7)
N5 0.015(5) 0.055(8) 0.036(6) -0.001(7) 0.002(4) 0.001(6)
C1 0.054(10) 0.066(14) 0.033(9) 0.009(9) -0.004(8) 0.004(9)
C2 0.068(11) 0.068(14) 0.022(8) 0.009(9) 0.007(7) 0.000(9)
C3 0.036(8) 0.055(11) 0.028(8) -0.018(8) -0.017(6) -0.008(7)
C5 0.016(6) 0.046(11) 0.021(7) 0.002(7) -0.005(5) 0.000(6)
C6 0.030(8) 0.050(11) 0.010(7) 0.006(7) -0.005(6) 0.014(7)
C7 0.031(7) 0.064(12) 0.026(7) -0.014(8) 0.003(6) -0.031(9)
C8 0.028(8) 0.058(10) 0.019(7) -0.004(7) -0.001(6) 0.002(7)
C9 0.020(7) 0.043(11) 0.010(6) 0.002(6) 0.003(5) 0.015(6)
C10 0.034(8) 0.062(12) 0.041(8) 0.007(8) -0.002(7) 0.031(8)
C11 0.037(7) 0.019(8) 0.023(7) 0.007(6) 0.019(6) 0.003(6)
C12 0.032(8) 0.065(11) 0.022(7) 0.013(8) -0.004(6) -0.016(9)
C13 0.027(8) 0.042(10) 0.039(8) -0.005(7) 0.015(6) -0.009(7)
C14 0.025(8) 0.076(13) 0.030(8) -0.005(8) -0.002(6) -0.026(8)
C15 0.055(10) 0.038(11) 0.026(7) 0.006(7) -0.001(7) -0.005(8)
C16 0.022(8) 0.060(12) 0.044(9) -0.006(8) -0.013(7) 0.002(7)
C17 0.014(8) 0.083(14) 0.063(11) 0.000(9) 0.021(8) 0.013(8)
C18 0.008(7) 0.079(14) 0.078(12) 0.021(10) 0.011(8) -0.003(8)
C19 0.046(10) 0.130(18) 0.026(8) 0.012(10) 0.003(8) -0.040(11)
C20 0.024(8) 0.076(13) 0.045(9) 0.010(8) 0.004(7) -0.001(8)
C21 0.024(7) 0.044(10) 0.031(8) -0.015(7) -0.004(6) 0.002(7)
C22 0.062(10) 0.057(13) 0.031(8) -0.017(9) 0.003(7) -0.016(9)
C23 0.084(12) 0.043(13) 0.050(10) -0.018(9) 0.012(9) 0.003(9)
C24 0.060(10) 0.017(10) 0.083(13) -0.013(9) 0.013(9) -0.015(8)
C25 0.062(11) 0.056(14) 0.068(11) -0.050(11) 0.014(9) -0.015(10)
C26 0.033(8) 0.079(15) 0.035(9) 0.024(9) -0.006(7) -0.013(8)
C27 0.022(7) 0.048(11) 0.034(8) -0.009(8) -0.006(6) -0.009(7)
C28 0.022(7) 0.057(12) 0.034(8) 0.026(8) 0.014(6) 0.020(8)
C29 0.032(9) 0.064(13) 0.055(10) -0.031(9) 0.010(7) -0.015(8)
C30 0.059(12) 0.090(16) 0.059(11) 0.002(11) 0.032(9) 0.013(11)
C31 0.040(9) 0.070(14) 0.050(10) -0.002(10) 0.013(8) -0.011(9)
C32 0.051(9) 0.043(10) 0.031(8) 0.001(7) 0.016(7) 0.002(8)
C34 0.034(7) 0.052(10) 0.028(8) -0.011(9) 0.003(6) -0.020(8)
C35 0.035(8) 0.066(13) 0.033(9) 0.012(10) 0.010(7) 0.001(8)
C36 0.045(9) 0.079(15) 0.030(9) -0.017(9) 0.005(7) -0.007(9)
C37 0.033(8) 0.053(11) 0.038(9) 0.002(9) 0.001(7) 0.002(7)
C38 0.045(8) 0.024(10) 0.023(7) 0.015(7) 0.006(6) 0.004(7)
C39 0.007(6) 0.056(13) 0.034(8) 0.022(8) -0.002(5) -0.004(7)
C40 0.088(13) 0.098(16) 0.037(9) 0.024(10) 0.019(9) 0.053(11)
C41 0.039(9) 0.037(11) 0.047(10) -0.033(8) -0.020(8) 0.019(8)
C42 0.018(7) 0.056(11) 0.038(9) -0.013(8) -0.004(6) 0.009(7)
C43 0.031(8) 0.037(10) 0.042(8) 0.000(7) -0.006(7) 0.002(7)
C44 0.021(7) 0.054(11) 0.014(7) 0.006(7) 0.000(5) 0.000(7)
C45 0.038(8) 0.032(10) 0.041(8) -0.012(7) -0.005(7) 0.010(7)
C46 0.023(7) 0.057(11) 0.023(8) -0.005(7) 0.006(6) -0.005(7)
C47 0.032(7) 0.042(11) 0.026(7) 0.013(7) 0.001(6) 0.007(7)
C48 0.025(7) 0.054(10) 0.039(9) -0.005(8) -0.001(7) 0.010(7)
C49 0.023(7) 0.051(10) 0.031(8) -0.002(7) 0.010(6) -0.007(7)
C50 0.029(8) 0.050(11) 0.024(7) -0.010(7) 0.002(6) -0.002(7)
C51 0.031(8) 0.117(17) 0.020(8) -0.007(9) -0.007(7) 0.001(9)
C52 0.062(10) 0.051(13) 0.028(8) -0.025(9) 0.017(7) -0.012(9)
C53 0.049(10) 0.088(16) 0.053(10) -0.026(11) 0.030(8) 0.012(10)
C54 0.030(9) 0.111(17) 0.050(10) 0.000(11) 0.002(8) 0.012(10)
C55 0.024(7) 0.058(12) 0.035(8) -0.013(9) 0.019(6) 0.009(8)
C56 0.092(13) 0.022(11) 0.080(12) 0.013(9) 0.020(11) -0.025(10)
C57 0.071(13) 0.031(13) 0.092(14) 0.009(10) -0.026(10) 0.033(10)
C58 0.035(11) 0.11(2) 0.19(3) -0.04(2) -0.013(14) -0.024(12)
C59 0.123(19) 0.055(15) 0.095(15) 0.037(12) 0.021(14) 0.023(13)
C60 0.075(12) 0.072(14) 0.039(10) 0.026(10) 0.001(8) -0.040(10)
C61 0.030(8) 0.045(11) 0.045(9) -0.034(9) -0.003(7) 0.008(7)

loop_
_atom_type_symbol
_atom_type_description
_atom_type_scat_dispersion_real
_atom_type_scat_dispersion_imag
_atom_type_scat_source
C C 0.0033 0.0016 'International Tables Vol C Tables 4.2.6.8 and 6.1.1.4'
H H 0.0000 0.0000 'International Tables Vol C Tables 4.2.6.8 and 6.1.1.4'
N N 0.0061 0.0033 'International Tables Vol C Tables 4.2.6.8 and 6.1.1.4'
O O 0.0106 0.0060 'International Tables Vol C Tables 4.2.6.8 and 6.1.1.4'
K K 0.2009 0.2494 'International Tables Vol C Tables 4.2.6.8 and 6.1.1.4'
Th Th -7.2400 8.8979 'International Tables Vol C Tables 4.2.6.8 and 6.1.1.4'

loop_
_geom_angle_atom_site_label_1
_geom_angle_atom_site_label_2
_geom_angle_atom_site_label_3
_geom_angle
_geom_angle_site_symmetry_1
_geom_angle_site_symmetry_3
N4 Th1 C44 78.9(5) . .
N4 Th1 N3 99.8(5) . .
C44 Th1 N3 113.3(5) . .
N4 Th1 N5 134.8(5) . .
C44 Th1 N5 63.1(5) . .
N3 Th1 N5 75.8(5) . .
N4 Th1 N1 131.3(4) . .
C44 Th1 N1 99.7(5) . .
N3 Th1 N1 123.9(3) . .
N5 Th1 N1 81.0(4) . .
N4 Th1 C41 28.2(4) . .
C44 Th1 C41 73.1(5) . .
N3 Th1 C41 127.7(5) . .
N5 Th1 C41 136.1(4) . .
N1 Th1 C41 104.2(5) . .
N4 Th1 C43 70.1(5) . .
C44 Th1 C43 28.0(4) . .
N3 Th1 C43 139.8(4) . .
N5 Th1 C43 84.7(5) . .
N1 Th1 C43 86.1(5) . .
C41 Th1 C43 53.0(5) . .
N4 Th1 C42 52.8(5) . .
C44 Th1 C42 56.0(4) . .
N3 Th1 C42 150.4(4) . .
N5 Th1 C42 113.9(5) . .
N1 Th1 C42 85.7(4) . .
C41 Th1 C42 27.4(4) . .
C43 Th1 C42 29.7(4) . .
N4 Th1 N2 112.3(5) . .
C44 Th1 N2 166.7(4) . .
N3 Th1 N2 72.9(4) . .
N5 Th1 N2 109.1(4) . .
N1 Th1 N2 67.7(5) . .
C41 Th1 N2 113.1(4) . .
C43 Th1 N2 147.2(3) . .
C42 Th1 N2 124.4(4) . .
N4 Th1 C6 99.3(5) . .
C44 Th1 C6 148.5(4) . .
N3 Th1 C6 98.1(4) . .
N5 Th1 C6 125.9(4) . .
N1 Th1 C6 57.8(5) . .
C41 Th1 C6 90.4(4) . .
C43 Th1 C6 121.6(4) . .
C42 Th1 C6 97.6(4) . .
N2 Th1 C6 26.9(3) . .
N4 Th1 C9 93.6(5) . .
C44 Th1 C9 166.8(4) . .
N3 Th1 C9 56.9(4) . .
N5 Th1 C9 118.0(4) . .
N1 Th1 C9 93.5(4) . .
C41 Th1 C9 105.3(5) . .
C43 Th1 C9 157.0(3) . .
C42 Th1 C9 127.3(4) . .
N2 Th1 C9 25.9(3) . .
C6 Th1 C9 43.0(4) . .
C48 K1 C48 87.3(7) . 2_756
C48 K1 C49 26.1(3) . .
C48 K1 C49 79.3(5) 2_756 .
C48 K1 C49 79.3(5) . 2_756
C48 K1 C49 26.1(3) 2_756 2_756
C49 K1 C49 83.0(6) . 2_756
C48 K1 C15 89.9(5) . 2_756
C48 K1 C15 94.8(4) 2_756 2_756
C49 K1 C15 115.2(4) . 2_756
C49 K1 C15 70.1(4) 2_756 2_756
C48 K1 C14 74.9(5) . 2_756
C48 K1 C14 112.9(4) 2_756 2_756
C49 K1 C14 100.9(4) . 2_756
C49 K1 C14 86.8(4) 2_756 2_756
C15 K1 C14 24.6(3) 2_756 2_756
C48 K1 C47 112.4(5) . 2_756
C48 K1 C47 25.1(3) 2_756 2_756
C49 K1 C47 102.3(5) . 2_756
C49 K1 C47 40.9(4) 2_756 2_756
C15 K1 C47 93.9(5) 2_756 2_756
C14 K1 C47 117.5(4) 2_756 2_756
C48 K1 C47 25.1(3) . .
C48 K1 C47 112.4(5) 2_756 .
C49 K1 C47 40.9(4) . .
C49 K1 C47 102.3(5) 2_756 .
C15 K1 C47 88.4(5) 2_756 .
C14 K1 C47 66.6(5) 2_756 .
C47 K1 C47 137.5(6) 2_756 .
C48 K1 N5 40.4(3) . .
C48 K1 N5 98.7(4) 2_756 .
C49 K1 N5 23.8(3) . .
C49 K1 N5 106.4(5) 2_756 .
C15 K1 N5 126.9(4) 2_756 .
C14 K1 N5 105.7(4) 2_756 .
C47 K1 N5 118.0(4) 2_756 .
C47 K1 N5 39.2(3) . .
C48 K1 N5 98.7(4) . 2_756
C48 K1 N5 40.4(3) 2_756 2_756
C49 K1 N5 106.4(5) . 2_756
C49 K1 N5 23.8(3) 2_756 2_756
C15 K1 N5 56.4(4) 2_756 2_756
C14 K1 N5 78.7(4) 2_756 2_756
C47 K1 N5 39.2(3) 2_756 2_756
C47 K1 N5 118.0(4) . 2_756
N5 K1 N5 130.1(5) . 2_756
C48 K1 C46 38.5(4) . .
C48 K1 C46 117.0(5) 2_756 .
C49 K1 C46 37.7(4) . .
C49 K1 C46 116.8(5) 2_756 .
C15 K1 C46 109.8(5) 2_756 .
C14 K1 C46 86.3(4) 2_756 .
C47 K1 C46 139.1(4) 2_756 .
C47 K1 C46 23.0(3) . .
N5 K1 C46 22.3(3) . .
N5 K1 C46 137.2(4) 2_756 .
C48 K1 C46 117.0(4) . 2_756
C48 K1 C46 38.5(4) 2_756 2_756
C49 K1 C46 116.8(5) . 2_756
C49 K1 C46 37.7(4) 2_756 2_756
C15 K1 C46 71.8(5) 2_756 2_756
C14 K1 C46 96.1(4) 2_756 2_756
C47 K1 C46 23.0(3) 2_756 2_756
C47 K1 C46 139.1(4) . 2_756
N5 K1 C46 137.2(4) . 2_756
N5 K1 C46 22.3(3) 2_756 2_756
C46 K1 C46 153.7(5) . 2_756
C4 N1 C1 106.7(12) . .
C4 N1 Th1 134.2(8) . .
C1 N1 Th1 118.3(10) . .
C9 N2 C6 109.8(10) . .
C9 N2 C10 124.8(10) . .
C6 N2 C10 125.2(11) . .
C9 N2 Th1 84.5(8) . .
C6 N2 Th1 80.5(7) . .
C10 N2 Th1 107.3(8) . .
C15 N3 C12 105.8(11) . .
C15 N3 Th1 116.6(8) . .
C12 N3 Th1 136.9(9) . .
C41 N4 C40 115.7(13) . .
C41 N4 Th1 94.1(9) . .
C40 N4 Th1 139.2(9) . .
C46 N5 C49 106.9(11) . .
C46 N5 Th1 122.4(8) . .
C49 N5 Th1 128.0(9) . .
C46 N5 K1 85.0(7) . .
C49 N5 K1 65.0(7) . .
Th1 N5 K1 130.2(4) . .
C2 C1 N1 109.8(14) . .
C1 C2 C3 107.7(14) . .
C2 C3 C4 103.4(13) . .
N1 C4 C3 112.4(11) . .
N1 C4 C5 119.6(10) . .
C3 C4 C5 127.6(11) . .
C6 C5 C27 113.3(11) . .
C6 C5 C4 107.1(10) . .
C27 C5 C4 112.3(10) . .
C6 C5 C21 107.9(11) . .
C27 C5 C21 106.5(10) . .
C4 C5 C21 109.8(10) . .
C7 C6 N2 106.4(11) . .
C7 C6 C5 129.0(11) . .
N2 C6 C5 124.5(11) . .
C7 C6 Th1 83.1(9) . .
N2 C6 Th1 72.6(7) . .
C5 C6 Th1 113.4(8) . .
C6 C7 C8 108.5(12) . .
C9 C8 C7 108.1(13) . .
C8 C9 N2 107.0(11) . .
C8 C9 C11 129.5(12) . .
N2 C9 C11 123.4(10) . .
C8 C9 Th1 82.6(7) . .
N2 C9 Th1 69.7(7) . .
C11 C9 Th1 115.3(8) . .
C33 C11 C9 108.7(10) . .
C33 C11 C12 116.8(11) . .
C9 C11 C12 108.0(9) . .
C33 C11 C39 113.1(10) . .
C9 C11 C39 106.7(9) . .
C12 C11 C39 102.9(11) . .
C13 C12 N3 109.7(13) . .
C13 C12 C11 127.9(11) . .
N3 C12 C11 117.9(10) . .
C12 C13 C14 107.8(12) . .
C15 C14 C13 106.3(12) . .
C14 C15 N3 110.4(12) . .
C21 C16 C17 120.0(13) . .
C16 C17 C18 120.7(13) . .
C19 C18 C17 118.3(12) . .
C20 C19 C18 118.7(14) . .
C19 C20 C21 123.4(14) . .
C20 C21 C16 118.4(12) . .
C20 C21 C5 120.9(11) . .
C16 C21 C5 120.6(11) . .
C23 C22 C27 122.5(15) . .
C22 C23 C24 124.2(16) . .
C25 C24 C23 115.9(15) . .
C24 C25 C26 123.7(15) . .
C25 C26 C27 118.8(14) . .
C22 C27 C26 114.8(14) . .
C22 C27 C5 122.9(12) . .
C26 C27 C5 122.2(13) . .
C33 C28 C29 122.5(12) . .
C28 C29 C30 120.7(14) . .
C31 C30 C29 118.5(16) . .
C30 C31 C32 120.6(15) . .
C33 C32 C31 118.2(13) . .
C28 C33 C32 119.5(12) . .
C28 C33 C11 119.8(11) . .
C32 C33 C11 120.5(11) . .
C35 C34 C39 120.5(15) . .
C36 C35 C34 120.1(15) . .
C35 C36 C37 119.5(16) . .
C38 C37 C36 120.9(15) . .
C39 C38 C37 122.7(13) . .
C38 C39 C34 116.2(12) . .
C38 C39 C11 123.2(12) . .
C34 C39 C11 120.5(14) . .
N4 C41 C42 125.5(13) . .
N4 C41 Th1 57.8(7) . .
C42 C41 Th1 79.2(8) . .
C41 C42 C43 127.4(14) . .
C41 C42 Th1 73.3(8) . .
C43 C42 Th1 74.6(7) . .
C44 C43 C42 124.9(12) . .
C44 C43 Th1 55.7(7) . .
C42 C43 Th1 75.7(8) . .
C43 C44 C45 126.4(11) . .
C43 C44 Th1 96.3(9) . .
C45 C44 Th1 128.8(9) . .
C61 C45 C44 112.4(11) . .
C61 C45 C46 107.8(11) . .
C44 C45 C46 101.7(11) . .
C61 C45 C55 111.1(11) . .
C44 C45 C55 110.9(11) . .
C46 C45 C55 112.6(12) . .
N5 C46 C47 111.6(12) . .
N5 C46 C45 117.8(11) . .
C47 C46 C45 130.1(12) . .
N5 C46 K1 72.8(7) . .
C47 C46 K1 70.4(7) . .
C45 C46 K1 117.8(9) . .
C46 C47 C48 104.5(11) . .
C46 C47 K1 86.6(8) . .
C48 C47 K1 64.0(8) . .
C49 C48 C47 107.8(12) . .
C49 C48 K1 80.0(9) . .
C47 C48 K1 90.9(10) . .
C48 C49 N5 109.1(12) . .
C48 C49 K1 73.9(8) . .
N5 C49 K1 91.2(9) . .
C55 C50 C51 123.3(14) . .
C52 C51 C50 119.2(16) . .
C51 C52 C53 118.6(15) . .
C52 C53 C54 122.0(17) . .
C55 C54 C53 119.9(17) . .
C50 C55 C54 117.0(13) . .
C50 C55 C45 122.4(13) . .
C54 C55 C45 120.2(14) . .
C57 C56 C61 119.9(16) . .
C58 C57 C56 121.5(19) . .
C57 C58 C59 117(2) . .
C60 C59 C58 122.0(19) . .
C59 C60 C61 120.3(16) . .
C60 C61 C56 118.7(15) . .
C60 C61 C45 123.6(13) . .
C56 C61 C45 117.2(14) . .

loop_
_geom_bond_atom_site_label_1
_geom_bond_atom_site_label_2
_geom_bond_distance
_geom_bond_site_symmetry_2
Th1 N4 2.381(14) .
Th1 C44 2.381(16) .
Th1 N3 2.466(13) .
Th1 N5 2.487(15) .
Th1 N1 2.494(14) .
Th1 C41 2.808(16) .
Th1 C43 2.866(17) .
Th1 C42 2.880(15) .
Th1 N2 2.938(15) .
Th1 C6 3.037(17) .
Th1 C9 3.118(18) .
K1 C48 2.992(18) .
K1 C48 2.992(18) 2_756
K1 C49 3.068(17) .
K1 C49 3.068(17) 2_756
K1 C15 3.17(2) 2_756
K1 C14 3.22(2) 2_756
K1 C47 3.330(17) 2_756
K1 C47 3.330(17) .
K1 N5 3.384(14) .
K1 N5 3.384(14) 2_756
K1 C46 3.529(17) .
K1 C46 3.529(17) 2_756
N1 C4 1.322(15) .
N1 C1 1.385(18) .
N2 C9 1.368(15) .
N2 C6 1.391(15) .
N2 C10 1.462(15) .
N3 C15 1.376(17) .
N3 C12 1.394(17) .
N4 C41 1.329(18) .
N4 C40 1.445(18) .
N5 C46 1.342(16) .
N5 C49 1.367(17) .
C1 C2 1.37(2) .
C2 C3 1.427(19) .
C3 C4 1.410(18) .
C4 C5 1.526(17) .
C5 C6 1.488(18) .
C5 C27 1.526(19) .
C5 C21 1.571(17) .
C6 C7 1.350(18) .
C7 C8 1.405(17) .
C8 C9 1.358(16) .
C9 C11 1.535(16) .
C11 C33 1.494(17) .
C11 C12 1.549(19) .
C11 C39 1.570(18) .
C12 C13 1.346(17) .
C13 C14 1.413(19) .
C14 C15 1.364(17) .
C16 C21 1.364(18) .
C16 C17 1.380(17) .
C17 C18 1.39(2) .
C18 C19 1.38(2) .
C19 C20 1.363(19) .
C20 C21 1.356(18) .
C22 C23 1.33(2) .
C22 C27 1.41(2) .
C23 C24 1.35(2) .
C24 C25 1.34(2) .
C25 C26 1.43(2) .
C26 C27 1.416(19) .
C28 C33 1.343(17) .
C28 C29 1.348(19) .
C29 C30 1.41(2) .
C30 C31 1.36(2) .
C31 C32 1.43(2) .
C32 C33 1.410(17) .
C34 C35 1.398(19) .
C34 C39 1.418(19) .
C35 C36 1.35(2) .
C36 C37 1.373(19) .
C37 C38 1.352(18) .
C38 C39 1.371(18) .
C41 C42 1.35(2) .
C42 C43 1.474(18) .
C43 C44 1.355(17) .
C44 C45 1.510(18) .
C45 C61 1.50(2) .
C45 C46 1.525(19) .
C45 C55 1.538(19) .
C46 C47 1.379(17) .
C47 C48 1.412(18) .
C48 C49 1.370(18) .
C50 C55 1.370(19) .
C50 C51 1.409(19) .
C51 C52 1.36(2) .
C52 C53 1.36(2) .
C53 C54 1.42(2) .
C54 C55 1.37(2) .
C56 C57 1.37(2) .
C56 C61 1.39(2) .
C57 C58 1.33(3) .
C58 C59 1.39(3) .
C59 C60 1.35(2) .
C60 C61 1.34(2) .

loop_
_geom_torsion_atom_site_label_1
_geom_torsion_atom_site_label_2
_geom_torsion_atom_site_label_3
_geom_torsion_atom_site_label_4
_geom_torsion
_geom_torsion_site_symmetry_1
N4 Th1 N1 C4 73.5(11) .
C44 Th1 N1 C4 157.2(10) .
N3 Th1 N1 C4 -76.1(11) .
N5 Th1 N1 C4 -142.2(10) .
C41 Th1 N1 C4 82.3(10) .
C43 Th1 N1 C4 132.6(10) .
C42 Th1 N1 C4 102.8(10) .
N2 Th1 N1 C4 -27.2(9) .
C6 Th1 N1 C4 1.0(9) .
C9 Th1 N1 C4 -24.4(10) .
N4 Th1 N1 C1 -118.2(9) .
C44 Th1 N1 C1 -34.4(10) .
N3 Th1 N1 C1 92.2(10) .
N5 Th1 N1 C1 26.1(9) .
C41 Th1 N1 C1 -109.4(9) .
C43 Th1 N1 C1 -59.1(9) .
C42 Th1 N1 C1 -88.9(10) .
N2 Th1 N1 C1 141.1(9) .
C6 Th1 N1 C1 169.3(10) .
C9 Th1 N1 C1 143.9(9) .
N4 Th1 N2 C9 46.4(7) .
C44 Th1 N2 C9 -167.1(13) .
N3 Th1 N2 C9 -47.4(6) .
N5 Th1 N2 C9 -115.2(7) .
N1 Th1 N2 C9 173.5(7) .
C41 Th1 N2 C9 77.0(7) .
C43 Th1 N2 C9 134.0(7) .
C42 Th1 N2 C9 105.7(7) .
C6 Th1 N2 C9 111.2(9) .
N4 Th1 N2 C6 -64.8(8) .
C44 Th1 N2 C6 81.7(16) .
N3 Th1 N2 C6 -158.6(7) .
N5 Th1 N2 C6 133.7(7) .
N1 Th1 N2 C6 62.3(7) .
C41 Th1 N2 C6 -34.2(8) .
C43 Th1 N2 C6 22.8(10) .
C42 Th1 N2 C6 -5.5(8) .
C9 Th1 N2 C6 -111.2(9) .
N4 Th1 N2 C10 171.2(8) .
C44 Th1 N2 C10 -42.4(17) .
N3 Th1 N2 C10 77.4(8) .
N5 Th1 N2 C10 9.6(8) .
N1 Th1 N2 C10 -61.7(8) .
C41 Th1 N2 C10 -158.2(8) .
C43 Th1 N2 C10 -101.2(9) .
C42 Th1 N2 C10 -129.5(8) .
C6 Th1 N2 C10 -124.0(11) .
C9 Th1 N2 C10 124.8(11) .
N4 Th1 N3 C15 83.8(10) .
C44 Th1 N3 C15 1.7(10) .
N5 Th1 N3 C15 -50.2(9) .
N1 Th1 N3 C15 -118.8(9) .
C41 Th1 N3 C15 87.9(10) .
C43 Th1 N3 C15 13.1(11) .
C42 Th1 N3 C15 63.3(12) .
N2 Th1 N3 C15 -165.7(9) .
C6 Th1 N3 C15 -175.3(9) .
C9 Th1 N3 C15 171.7(10) .
N4 Th1 N3 C12 -108.2(12) .
C44 Th1 N3 C12 169.7(11) .
N5 Th1 N3 C12 117.8(12) .
N1 Th1 N3 C12 49.1(13) .
C41 Th1 N3 C12 -104.1(13) .
C43 Th1 N3 C12 -178.9(10) .
C42 Th1 N3 C12 -128.7(12) .
N2 Th1 N3 C12 2.3(11) .
C6 Th1 N3 C12 -7.3(12) .
C9 Th1 N3 C12 -20.3(11) .
C44 Th1 N4 C41 -74.9(9) .
N3 Th1 N4 C41 173.1(8) .
N5 Th1 N4 C41 -107.3(9) .
N1 Th1 N4 C41 18.3(10) .
C43 Th1 N4 C41 -47.2(8) .
C42 Th1 N4 C41 -19.4(7) .
N2 Th1 N4 C41 97.7(9) .
C6 Th1 N4 C41 73.2(9) .
C9 Th1 N4 C41 116.1(9) .
C44 Th1 N4 C40 146.8(18) .
N3 Th1 N4 C40 34.8(18) .
N5 Th1 N4 C40 114.4(17) .
N1 Th1 N4 C40 -120.1(17) .
C41 Th1 N4 C40 -138(2) .
C43 Th1 N4 C40 174.4(18) .
C42 Th1 N4 C40 -157.8(19) .
N2 Th1 N4 C40 -40.7(18) .
C6 Th1 N4 C40 -65.2(18) .
C9 Th1 N4 C40 -22.2(18) .
N4 Th1 N5 C46 42.6(12) .
C44 Th1 N5 C46 6.5(10) .
N3 Th1 N5 C46 132.3(11) .
N1 Th1 N5 C46 -99.2(11) .
C41 Th1 N5 C46 2.0(13) .
C43 Th1 N5 C46 -12.3(10) .
C42 Th1 N5 C46 -18.0(12) .
N2 Th1 N5 C46 -161.8(10) .
C6 Th1 N5 C46 -138.0(10) .
C9 Th1 N5 C46 171.6(10) .
N4 Th1 N5 C49 -158.5(10) .
C44 Th1 N5 C49 165.4(11) .
N3 Th1 N5 C49 -68.7(10) .
N1 Th1 N5 C49 59.7(11) .
C41 Th1 N5 C49 160.9(10) .
C43 Th1 N5 C49 146.6(11) .
C42 Th1 N5 C49 141.0(10) .
N2 Th1 N5 C49 -2.9(11) .
C6 Th1 N5 C49 21.0(12) .
C9 Th1 N5 C49 -29.4(11) .
N4 Th1 N5 K1 -70.9(7) .
C44 Th1 N5 K1 -107.0(8) .
N3 Th1 N5 K1 18.9(5) .
N1 Th1 N5 K1 147.3(6) .
C41 Th1 N5 K1 -111.5(7) .
C43 Th1 N5 K1 -125.8(7) .
C42 Th1 N5 K1 -131.4(6) .
N2 Th1 N5 K1 84.8(7) .
C6 Th1 N5 K1 108.6(6) .
C9 Th1 N5 K1 58.2(7) .
C48 K1 N5 C46 71.5(9) .
C48 K1 N5 C46 146.8(8) 2_756
C49 K1 N5 C46 111.3(11) .
C49 K1 N5 C46 121.2(8) 2_756
C15 K1 N5 C46 44.1(10) 2_756
C14 K1 N5 C46 30.0(9) 2_756
C47 K1 N5 C46 163.9(8) 2_756
C47 K1 N5 C46 31.9(8) .
N5 K1 N5 C46 118.3(8) 2_756
C46 K1 N5 C46 147.7(8) 2_756
C48 K1 N5 C49 -39.8(7) .
C48 K1 N5 C49 35.5(8) 2_756
C49 K1 N5 C49 9.9(9) 2_756
C15 K1 N5 C49 -67.3(8) 2_756
C14 K1 N5 C49 -81.4(8) 2_756
C47 K1 N5 C49 52.5(8) 2_756
C47 K1 N5 C49 -79.4(8) .
N5 K1 N5 C49 7.0(7) 2_756
C46 K1 N5 C49 -111.3(11) .
C46 K1 N5 C49 36.4(9) 2_756
C48 K1 N5 Th1 -159.5(9) .
C48 K1 N5 Th1 -84.2(7) 2_756
C49 K1 N5 Th1 -119.7(10) .
C49 K1 N5 Th1 -109.8(6) 2_756
C15 K1 N5 Th1 173.0(5) 2_756
C14 K1 N5 Th1 158.9(6) 2_756
C47 K1 N5 Th1 -67.2(7) 2_756
C47 K1 N5 Th1 160.8(9) .
N5 K1 N5 Th1 -112.7(6) 2_756
C46 K1 N5 Th1 128.9(12) .
C46 K1 N5 Th1 -83.3(8) 2_756
C4 N1 C1 C2 -0.8(15) .
Th1 N1 C1 C2 -172.1(9) .
N1 C1 C2 C3 2.2(17) .
C1 C2 C3 C4 -2.6(15) .
C1 N1 C4 C3 -0.9(13) .
Th1 N1 C4 C3 168.3(8) .
C1 N1 C4 C5 172.2(10) .
Th1 N1 C4 C5 -18.5(15) .
C2 C3 C4 N1 2.2(13) .
C2 C3 C4 C5 -170.3(11) .
N1 C4 C5 C6 30.8(14) .
C3 C4 C5 C6 -157.3(11) .
N1 C4 C5 C27 155.7(10) .
C3 C4 C5 C27 -32.3(16) .
N1 C4 C5 C21 -86.1(13) .
C3 C4 C5 C21 85.9(15) .
C9 N2 C6 C7 -3.5(14) .
C10 N2 C6 C7 -178.4(11) .
Th1 N2 C6 C7 77.1(10) .
C9 N2 C6 C5 172.6(11) .
C10 N2 C6 C5 -2.3(19) .
Th1 N2 C6 C5 -106.8(12) .
C9 N2 C6 Th1 -80.6(9) .
C10 N2 C6 Th1 104.5(12) .
C27 C5 C6 C7 107.4(15) .
C4 C5 C6 C7 -128.3(14) .
C21 C5 C6 C7 -10.2(18) .
C27 C5 C6 N2 -67.8(15) .
C4 C5 C6 N2 56.5(15) .
C21 C5 C6 N2 174.6(11) .
C27 C5 C6 Th1 -152.2(7) .
C4 C5 C6 Th1 -27.8(11) .
C21 C5 C6 Th1 90.2(10) .
N4 Th1 C6 C7 12.4(8) .
C44 Th1 C6 C7 96.3(10) .
N3 Th1 C6 C7 -89.0(8) .
N5 Th1 C6 C7 -167.2(7) .
N1 Th1 C6 C7 145.8(8) .
C41 Th1 C6 C7 39.3(8) .
C43 Th1 C6 C7 84.6(8) .
C42 Th1 C6 C7 65.8(8) .
N2 Th1 C6 C7 -109.6(11) .
C9 Th1 C6 C7 -73.0(8) .
N4 Th1 C6 N2 122.0(7) .
C44 Th1 C6 N2 -154.1(7) .
N3 Th1 C6 N2 20.6(7) .
N5 Th1 C6 N2 -57.6(8) .
N1 Th1 C6 N2 -104.5(8) .
C41 Th1 C6 N2 148.9(7) .
C43 Th1 C6 N2 -165.7(6) .
C42 Th1 C6 N2 175.4(7) .
C9 Th1 C6 N2 36.6(6) .
N4 Th1 C6 C5 -117.3(9) .
C44 Th1 C6 C5 -33.4(12) .
N3 Th1 C6 C5 141.3(8) .
N5 Th1 C6 C5 63.1(9) .
N1 Th1 C6 C5 16.2(7) .
C41 Th1 C6 C5 -90.4(9) .
C43 Th1 C6 C5 -45.0(9) .
C42 Th1 C6 C5 -63.8(9) .
N2 Th1 C6 C5 120.7(12) .
C9 Th1 C6 C5 157.3(10) .
N2 C6 C7 C8 2.9(14) .
C5 C6 C7 C8 -173.0(12) .
Th1 C6 C7 C8 72.4(10) .
C6 C7 C8 C9 -1.3(15) .
C7 C8 C9 N2 -0.9(14) .
C7 C8 C9 C11 176.2(12) .
C7 C8 C9 Th1 -66.9(10) .
C6 N2 C9 C8 2.7(13) .
C10 N2 C9 C8 177.7(11) .
Th1 N2 C9 C8 -75.1(9) .
C6 N2 C9 C11 -174.6(11) .
C10 N2 C9 C11 0.3(18) .
Th1 N2 C9 C11 107.5(11) .
C6 N2 C9 Th1 77.8(8) .
C10 N2 C9 Th1 -107.2(11) .
N4 Th1 C9 C8 -26.6(9) .
C44 Th1 C9 C8 -81.7(17) .
N3 Th1 C9 C8 -125.9(10) .
N5 Th1 C9 C8 -173.1(8) .
N1 Th1 C9 C8 105.2(9) .
C41 Th1 C9 C8 -0.5(9) .
C43 Th1 C9 C8 17.0(14) .
C42 Th1 C9 C8 18.0(10) .
N2 Th1 C9 C8 111.2(11) .
C6 Th1 C9 C8 73.1(9) .
N4 Th1 C9 N2 -137.8(7) .
C44 Th1 C9 N2 167.0(13) .
N3 Th1 C9 N2 122.8(7) .
N5 Th1 C9 N2 75.7(7) .
N1 Th1 C9 N2 -6.0(6) .
C41 Th1 C9 N2 -111.8(7) .
C43 Th1 C9 N2 -94.3(11) .
C42 Th1 C9 N2 -93.3(7) .
C6 Th1 C9 N2 -38.2(6) .
N4 Th1 C9 C11 103.8(9) .
C44 Th1 C9 C11 48.7(18) .
N3 Th1 C9 C11 4.5(7) .
N5 Th1 C9 C11 -42.7(9) .
N1 Th1 C9 C11 -124.4(8) .
C41 Th1 C9 C11 129.9(9) .
C43 Th1 C9 C11 147.4(9) .
C42 Th1 C9 C11 148.4(8) .
N2 Th1 C9 C11 -118.4(11) .
C6 Th1 C9 C11 -156.5(10) .
C8 C9 C11 C33 -125.1(14) .
N2 C9 C11 C33 51.7(14) .
Th1 C9 C11 C33 133.1(8) .
C8 C9 C11 C12 107.3(15) .
N2 C9 C11 C12 -76.0(15) .
Th1 C9 C11 C12 5.5(12) .
C8 C9 C11 C39 -2.7(18) .
N2 C9 C11 C39 174.0(11) .
Th1 C9 C11 C39 -104.5(10) .
C15 N3 C12 C13 -0.8(15) .
Th1 N3 C12 C13 -169.7(9) .
C15 N3 C12 C11 -158.8(11) .
Th1 N3 C12 C11 32.3(18) .
C33 C11 C12 C13 64.9(19) .
C9 C11 C12 C13 -172.2(14) .
C39 C11 C12 C13 -59.6(18) .
C33 C11 C12 N3 -141.6(11) .
C9 C11 C12 N3 -18.8(16) .
C39 C11 C12 N3 93.8(13) .
N3 C12 C13 C14 0.8(16) .
C11 C12 C13 C14 156.0(14) .
C12 C13 C14 C15 -0.5(16) .
C13 C14 C15 N3 0.0(15) .
C12 N3 C15 C14 0.5(14) .
Th1 N3 C15 C14 172.0(8) .
C21 C16 C17 C18 -6(2) .
C16 C17 C18 C19 7(2) .
C17 C18 C19 C20 -7(2) .
C18 C19 C20 C21 6(2) .
C19 C20 C21 C16 -4(2) .
C19 C20 C21 C5 -179.9(14) .
C17 C16 C21 C20 5(2) .
C17 C16 C21 C5 -179.8(13) .
C6 C5 C21 C20 78.6(16) .
C27 C5 C21 C20 -43.3(17) .
C4 C5 C21 C20 -165.1(13) .
C6 C5 C21 C16 -96.8(15) .
C27 C5 C21 C16 141.4(13) .
C4 C5 C21 C16 19.5(18) .
C27 C22 C23 C24 -3(2) .
C22 C23 C24 C25 1(2) .
C23 C24 C25 C26 1(2) .
C24 C25 C26 C27 -1(2) .
C23 C22 C27 C26 3(2) .
C23 C22 C27 C5 179.3(13) .
C25 C26 C27 C22 -0.8(18) .
C25 C26 C27 C5 -177.3(12) .
C6 C5 C27 C22 -175.5(11) .
C4 C5 C27 C22 63.1(15) .
C21 C5 C27 C22 -57.1(15) .
C6 C5 C27 C26 0.7(16) .
C4 C5 C27 C26 -120.8(12) .
C21 C5 C27 C26 119.0(12) .
C33 C28 C29 C30 2(2) .
C28 C29 C30 C31 0(2) .
C29 C30 C31 C32 -1(2) .
C30 C31 C32 C33 0(2) .
C29 C28 C33 C32 -2.2(18) .
C29 C28 C33 C11 -176.7(12) .
C31 C32 C33 C28 1.3(17) .
C31 C32 C33 C11 175.9(11) .
C9 C11 C33 C28 44.4(14) .
C12 C11 C33 C28 166.9(10) .
C39 C11 C33 C28 -74.0(14) .
C9 C11 C33 C32 -130.1(11) .
C12 C11 C33 C32 -7.6(15) .
C39 C11 C33 C32 111.5(12) .
C39 C34 C35 C36 1.8(19) .
C34 C35 C36 C37 0(2) .
C35 C36 C37 C38 1(2) .
C36 C37 C38 C39 -3(2) .
C37 C38 C39 C34 3.7(18) .
C37 C38 C39 C11 178.5(11) .
C35 C34 C39 C38 -3.3(17) .
C35 C34 C39 C11 -178.3(11) .
C33 C11 C39 C38 -164.6(11) .
C9 C11 C39 C38 75.8(14) .
C12 C11 C39 C38 -37.7(14) .
C33 C11 C39 C34 9.9(15) .
C9 C11 C39 C34 -109.6(11) .
C12 C11 C39 C34 136.8(11) .
C40 N4 C41 C42 -164.9(14) .
Th1 N4 C41 C42 43.9(16) .
C40 N4 C41 Th1 151.2(14) .
C44 Th1 C41 N4 98.1(10) .
N3 Th1 C41 N4 -8.6(10) .
N5 Th1 C41 N4 102.3(10) .
N1 Th1 C41 N4 -165.9(8) .
C43 Th1 C41 N4 120.2(10) .
C42 Th1 C41 N4 144.9(14) .
N2 Th1 C41 N4 -94.4(9) .
C6 Th1 C41 N4 -109.1(9) .
C9 Th1 C41 N4 -68.2(9) .
N4 Th1 C41 C42 -144.9(14) .
C44 Th1 C41 C42 -46.8(9) .
N3 Th1 C41 C42 -153.5(8) .
N5 Th1 C41 C42 -42.6(12) .
N1 Th1 C41 C42 49.2(9) .
C43 Th1 C41 C42 -24.7(8) .
N2 Th1 C41 C42 120.7(9) .
C6 Th1 C41 C42 106.0(9) .
C9 Th1 C41 C42 146.8(9) .
N4 C41 C42 C43 18(2) .
Th1 C41 C42 C43 54.7(13) .
N4 C41 C42 Th1 -36.6(13) .
N4 Th1 C42 C41 19.9(8) .
C44 Th1 C42 C41 122.7(11) .
N3 Th1 C42 C41 45.5(12) .
N5 Th1 C42 C41 149.1(9) .
N1 Th1 C42 C41 -132.7(9) .
C43 Th1 C42 C41 137.7(14) .
N2 Th1 C42 C41 -73.4(10) .
C6 Th1 C42 C41 -75.9(10) .
C9 Th1 C42 C41 -41.6(11) .
N4 Th1 C42 C43 -117.8(10) .
C44 Th1 C42 C43 -15.0(8) .
N3 Th1 C42 C43 -92.1(10) .
N5 Th1 C42 C43 11.4(10) .
N1 Th1 C42 C43 89.7(9) .
C41 Th1 C42 C43 -137.7(14) .
N2 Th1 C42 C43 148.9(7) .
C6 Th1 C42 C43 146.4(8) .
C9 Th1 C42 C43 -179.2(7) .
C41 C42 C43 C44 -27(2) .
Th1 C42 C43 C44 27.4(13) .
C41 C42 C43 Th1 -54.2(13) .
N4 Th1 C43 C44 -104.2(10) .
N3 Th1 C43 C44 -22.7(11) .
N5 Th1 C43 C44 37.7(9) .
N1 Th1 C43 C44 119.0(9) .
C41 Th1 C43 C44 -130.0(11) .
C42 Th1 C43 C44 -152.8(14) .
N2 Th1 C43 C44 155.2(8) .
C6 Th1 C43 C44 167.0(8) .
C9 Th1 C43 C44 -151.3(9) .
N4 Th1 C43 C42 48.6(9) .
C44 Th1 C43 C42 152.8(14) .
N3 Th1 C43 C42 130.1(8) .
N5 Th1 C43 C42 -169.5(9) .
N1 Th1 C43 C42 -88.2(9) .
C41 Th1 C43 C42 22.9(8) .
N2 Th1 C43 C42 -52.0(11) .
C6 Th1 C43 C42 -40.1(10) .
C9 Th1 C43 C42 1.5(15) .
C42 C43 C44 C45 177.6(13) .
Th1 C43 C44 C45 -149.8(17) .
C42 C43 C44 Th1 -32.7(15) .
N4 Th1 C44 C43 68.2(9) .
N3 Th1 C44 C43 164.2(8) .
N5 Th1 C44 C43 -137.0(10) .
N1 Th1 C44 C43 -62.3(9) .
C41 Th1 C44 C43 39.8(9) .
C42 Th1 C44 C43 15.9(8) .
N2 Th1 C44 C43 -80.4(16) .
C6 Th1 C44 C43 -21.5(13) .
C9 Th1 C44 C43 124.8(14) .
N4 Th1 C44 C45 -143.1(12) .
N3 Th1 C44 C45 -47.1(13) .
N5 Th1 C44 C45 11.7(11) .
N1 Th1 C44 C45 86.4(12) .
C41 Th1 C44 C45 -171.5(13) .
C43 Th1 C44 C45 148.7(17) .
C42 Th1 C44 C45 164.5(14) .
N2 Th1 C44 C45 68(2) .
C6 Th1 C44 C45 127.2(11) .
C9 Th1 C44 C45 -86.5(19) .
C43 C44 C45 C61 -128.7(15) .
Th1 C44 C45 C61 91.3(13) .
C43 C44 C45 C46 116.3(15) .
Th1 C44 C45 C46 -23.8(15) .
C43 C44 C45 C55 -4(2) .
Th1 C44 C45 C55 -143.7(10) .
C49 N5 C46 C47 2.0(15) .
Th1 N5 C46 C47 164.7(8) .
K1 N5 C46 C47 -60.0(11) .
C49 N5 C46 C45 174.9(11) .
Th1 N5 C46 C45 -22.4(16) .
K1 N5 C46 C45 112.9(11) .
C49 N5 C46 K1 62.0(9) .
Th1 N5 C46 K1 -135.3(9) .
C61 C45 C46 N5 -91.8(14) .
C44 C45 C46 N5 26.6(15) .
C55 C45 C46 N5 145.3(12) .
C61 C45 C46 C47 79.5(17) .
C44 C45 C46 C47 -162.1(13) .
C55 C45 C46 C47 -43(2) .
C61 C45 C46 K1 -7.6(12) .
C44 C45 C46 K1 110.8(10) .
C55 C45 C46 K1 -130.5(10) .
C48 K1 C46 N5 -80.8(9) .
C48 K1 C46 N5 -37.4(9) 2_756
C49 K1 C46 N5 -37.9(7) .
C49 K1 C46 N5 -66.7(9) 2_756
C15 K1 C46 N5 -143.8(8) 2_756
C14 K1 C46 N5 -151.2(8) 2_756
C47 K1 C46 N5 -22.0(10) 2_756
C47 K1 C46 N5 -121.3(13) .
N5 K1 C46 N5 -82.3(10) 2_756
C46 K1 C46 N5 -55.1(8) 2_756
C48 K1 C46 C47 40.4(8) .
C48 K1 C46 C47 83.9(9) 2_756
C49 K1 C46 C47 83.3(10) .
C49 K1 C46 C47 54.6(9) 2_756
C15 K1 C46 C47 -22.5(9) 2_756
C14 K1 C46 C47 -29.9(9) 2_756
C47 K1 C46 C47 99.2(11) 2_756
N5 K1 C46 C47 121.3(13) .
N5 K1 C46 C47 39.0(10) 2_756
C46 K1 C46 C47 66.2(8) 2_756
C48 K1 C46 C45 166.3(11) .
C48 K1 C46 C45 -150.3(8) 2_756
C49 K1 C46 C45 -150.8(11) .
C49 K1 C46 C45 -179.6(8) 2_756
C15 K1 C46 C45 103.3(9) 2_756
C14 K1 C46 C45 95.9(9) 2_756
C47 K1 C46 C45 -134.9(9) 2_756
C47 K1 C46 C45 125.9(13) .
N5 K1 C46 C45 -112.9(13) .
N5 K1 C46 C45 164.8(7) 2_756
C46 K1 C46 C45 -167.9(9) 2_756
N5 C46 C47 C48 -0.6(15) .
C45 C46 C47 C48 -172.4(14) .
K1 C46 C47 C48 -62.0(9) .
N5 C46 C47 K1 61.4(11) .
C45 C46 C47 K1 -110.4(14) .
C48 K1 C47 C46 -108.0(12) .
C48 K1 C47 C46 -106.6(9) 2_756
C49 K1 C47 C46 -68.2(9) .
C49 K1 C47 C46 -131.9(9) 2_756
C15 K1 C47 C46 158.9(9) 2_756
C14 K1 C47 C46 147.1(10) 2_756
C47 K1 C47 C46 -107.1(9) 2_756
N5 K1 C47 C46 -30.9(8) .
N5 K1 C47 C46 -151.0(8) 2_756
C46 K1 C47 C46 -141.8(9) 2_756
C48 K1 C47 C48 1.3(10) 2_756
C49 K1 C47 C48 39.8(8) .
C49 K1 C47 C48 -23.9(8) 2_756
C15 K1 C47 C48 -93.2(8) 2_756
C14 K1 C47 C48 -104.9(8) 2_756
C47 K1 C47 C48 0.9(7) 2_756
N5 K1 C47 C48 77.1(8) .
N5 K1 C47 C48 -43.1(8) 2_756
C46 K1 C47 C48 108.0(12) .
C46 K1 C47 C48 -33.8(9) 2_756
C46 C47 C48 C49 -1.0(15) .
K1 C47 C48 C49 -79.8(11) .
C46 C47 C48 K1 78.8(10) .
C48 K1 C48 C49 -70.9(8) 2_756
C49 K1 C48 C49 -95.9(9) 2_756
C15 K1 C48 C49 -165.7(8) 2_756
C14 K1 C48 C49 174.6(9) 2_756
C47 K1 C48 C49 -71.4(9) 2_756
C47 K1 C48 C49 107.9(12) .
N5 K1 C48 C49 36.0(7) .
N5 K1 C48 C49 -109.7(9) 2_756
C46 K1 C48 C49 71.3(9) .
C46 K1 C48 C49 -96.3(9) 2_756
C48 K1 C48 C47 -178.8(9) 2_756
C49 K1 C48 C47 -107.9(12) .
C49 K1 C48 C47 156.2(8) 2_756
C15 K1 C48 C47 86.4(8) 2_756
C14 K1 C48 C47 66.7(8) 2_756
C47 K1 C48 C47 -179.3(5) 2_756
N5 K1 C48 C47 -71.9(8) .
N5 K1 C48 C47 142.4(7) 2_756
C46 K1 C48 C47 -36.6(7) .
C46 K1 C48 C47 155.9(7) 2_756
C47 C48 C49 N5 2.2(16) .
K1 C48 C49 N5 -85.5(10) .
C47 C48 C49 K1 87.8(11) .
C46 N5 C49 C48 -2.6(15) .
Th1 N5 C49 C48 -164.1(9) .
K1 N5 C49 C48 73.3(10) .
C46 N5 C49 K1 -75.9(9) .
Th1 N5 C49 K1 122.6(8) .
C48 K1 C49 C48 106.1(9) 2_756
C49 K1 C49 C48 80.0(9) 2_756
C15 K1 C49 C48 15.9(9) 2_756
C14 K1 C49 C48 -5.3(9) 2_756
C47 K1 C49 C48 116.2(9) 2_756
C47 K1 C49 C48 -38.1(8) .
N5 K1 C49 C48 -109.6(11) .
N5 K1 C49 C48 76.0(9) 2_756
C46 K1 C49 C48 -74.4(9) .
C46 K1 C49 C48 97.2(9) 2_756
C48 K1 C49 N5 109.6(11) .
C48 K1 C49 N5 -144.3(8) 2_756
C49 K1 C49 N5 -170.4(9) 2_756
C15 K1 C49 N5 125.5(7) 2_756
C14 K1 C49 N5 104.3(7) 2_756
C47 K1 C49 N5 -134.2(7) 2_756
C47 K1 C49 N5 71.5(8) .
N5 K1 C49 N5 -174.4(5) 2_756
C46 K1 C49 N5 35.2(7) .
C46 K1 C49 N5 -153.2(6) 2_756
C55 C50 C51 C52 -1(2) .
C50 C51 C52 C53 1(2) .
C51 C52 C53 C54 1(2) .
C52 C53 C54 C55 -3(2) .
C51 C50 C55 C54 -0.8(19) .
C51 C50 C55 C45 -173.2(11) .
C53 C54 C55 C50 2(2) .
C53 C54 C55 C45 175.1(12) .
C61 C45 C55 C50 -158.3(12) .
C44 C45 C55 C50 76.0(16) .
C46 C45 C55 C50 -37.2(17) .
C61 C45 C55 C54 29.5(17) .
C44 C45 C55 C54 -96.2(15) .
C46 C45 C55 C54 150.6(13) .
C61 C56 C57 C58 -5(3) .
C56 C57 C58 C59 4(3) .
C57 C58 C59 C60 -3(3) .
C58 C59 C60 C61 3(3) .
C59 C60 C61 C56 -3(3) .
C59 C60 C61 C45 -174.1(15) .
C57 C56 C61 C60 4(2) .
C57 C56 C61 C45 175.7(14) .
C44 C45 C61 C60 0.3(19) .
C46 C45 C61 C60 111.6(15) .
C55 C45 C61 C60 -124.6(15) .
C44 C45 C61 C56 -171.2(12) .
C46 C45 C61 C56 -59.9(15) .
C55 C45 C61 C56 63.9(16) .
